data_4500301
loop_
_publ_author_name
'Su, Zhi'
'Fan, Jian'
'Chen, Min'
'Okamura, Taka-aki'
'Sun, Wei-Yin'

_publ_section_title
;
 Syntheses, Characterization, and Properties of Three-Dimensional Pillared
 Frameworks with Entanglement
;
_journal_issue 4
_journal_name_full 'Crystal Growth &amp; Design'
_journal_page_first 1159
_journal_paper_doi 10.1021/cg101365v
_journal_volume 11
_journal_year 2011
_chemical_formula_moiety 'C17 H14 Cd N4 O4'
_chemical_formula_sum 'C17 H14 Cd N4 O4'
_chemical_formula_weight 450.73
_chemical_name_systematic
; 
 ? 
;
_space_group_IT_number 14
_symmetry_cell_setting monoclinic
_symmetry_space_group_name_Hall '-P 2yn'
_symmetry_space_group_name_H-M 'P 1 21/n 1'
_atom_sites_solution_hydrogens geom
_atom_sites_solution_primary direct
_atom_sites_solution_secondary difmap
_audit_creation_method SHELXL-97
_cell_angle_alpha 90.00
_cell_angle_beta 90.591(3)
_cell_angle_gamma 90.00
_cell_formula_units_Z 4
_cell_length_a 6.0110(8)
_cell_length_b 17.257(2)
_cell_length_c 14.755(2)
_cell_measurement_reflns_used 2664
_cell_measurement_temperature 293(2)
_cell_measurement_theta_max 26.85
_cell_measurement_theta_min 2.73
_cell_volume 1530.5(3)
_computing_structure_refinement 'SHELXL-97 (Sheldrick, 1997)'
_computing_structure_solution 'SHELXS-97 (Sheldrick, 1990)'
_diffrn_ambient_temperature 293(2)
_diffrn_measured_fraction_theta_full 0.997
_diffrn_measured_fraction_theta_max 0.997
_diffrn_radiation_monochromator graphite
_diffrn_radiation_source 'fine-focus sealed tube'
_diffrn_radiation_type MoK\a
_diffrn_radiation_wavelength 0.71073
_diffrn_reflns_av_R_equivalents 0.0481
_diffrn_reflns_av_sigmaI/netI 0.0543
_diffrn_reflns_limit_h_max 6
_diffrn_reflns_limit_h_min -7
_diffrn_reflns_limit_k_max 20
_diffrn_reflns_limit_k_min -20
_diffrn_reflns_limit_l_max 13
_diffrn_reflns_limit_l_min -17
_diffrn_reflns_number 7658
_diffrn_reflns_theta_full 25.25
_diffrn_reflns_theta_max 25.25
_diffrn_reflns_theta_min 1.82
_exptl_absorpt_coefficient_mu 1.462
_exptl_absorpt_correction_T_max 0.8676
_exptl_absorpt_correction_T_min 0.7587
_exptl_absorpt_correction_type multi-scan
_exptl_absorpt_process_details sadabs,bruker(2000)
_exptl_crystal_colour colorless
_exptl_crystal_density_diffrn 1.956
_exptl_crystal_density_method 'not measured'
_exptl_crystal_description block
_exptl_crystal_F_000 896
_exptl_crystal_size_max 0.20
_exptl_crystal_size_mid 0.18
_exptl_crystal_size_min 0.10
_refine_diff_density_max 0.867
_refine_diff_density_min -0.410
_refine_diff_density_rms 0.099
_refine_ls_extinction_method none
_refine_ls_goodness_of_fit_ref 1.012
_refine_ls_hydrogen_treatment constr
_refine_ls_matrix_type full
_refine_ls_number_parameters 235
_refine_ls_number_reflns 2759
_refine_ls_number_restraints 0
_refine_ls_restrained_S_all 1.012
_refine_ls_R_factor_all 0.0427
_refine_ls_R_factor_gt 0.0333
_refine_ls_shift/su_max 0.001
_refine_ls_shift/su_mean 0.000
_refine_ls_structure_factor_coef Fsqd
_refine_ls_weighting_details 'calc w=1/[\s^2^(Fo^2^)+(0.0278P)^2^+0.0000P] where P=(Fo^2^+2Fc^2^)/3'
_refine_ls_weighting_scheme calc
_refine_ls_wR_factor_gt 0.0699
_refine_ls_wR_factor_ref 0.0723
_reflns_number_gt 2259
_reflns_number_total 2759
_reflns_threshold_expression >2sigma(I)
_cod_data_source_file cg101365v_si_002.cif
_cod_data_source_block 3
_cod_original_sg_symbol_H-M 'P 21/n'
_cod_database_code 4500301

loop_
_symmetry_equiv_pos_as_xyz
'x, y, z'
'-x+1/2, y+1/2, -z+1/2'
'-x, -y, -z'
'x-1/2, -y-1/2, z-1/2'

loop_
_atom_site_label
_atom_site_type_symbol
_atom_site_fract_x
_atom_site_fract_y
_atom_site_fract_z
_atom_site_U_iso_or_equiv
_atom_site_adp_type
_atom_site_occupancy
_atom_site_symmetry_multiplicity
_atom_site_calc_flag
_atom_site_refinement_flags
C1 C 1.0182(6) 0.9730(2) 0.6406(3) 0.0231(9) Uani 1 1 d .
C2 C 1.1195(6) 0.9344(2) 0.5704(3) 0.0253(9) Uani 1 1 d .
H2 H 1.2512 0.9533 0.5463 0.030 Uiso 1 1 calc R
C3 C 1.0252(6) 0.8681(2) 0.5362(3) 0.0240(9) Uani 1 1 d .
C4 C 0.8304(6) 0.8389(2) 0.5708(3) 0.0264(9) Uani 1 1 d .
H4 H 0.7659 0.7945 0.5464 0.032 Uiso 1 1 calc R
C5 C 0.7324(6) 0.8773(2) 0.6429(3) 0.0241(9) Uani 1 1 d .
C6 C 0.8221(6) 0.9448(2) 0.6772(3) 0.0246(9) Uani 1 1 d .
H6 H 0.7526 0.9710 0.7241 0.030 Uiso 1 1 calc R
C7 C 1.1348(6) 1.0420(2) 0.6826(3) 0.0276(10) Uani 1 1 d .
C8 C 1.1079(7) 0.7523(2) 0.4396(3) 0.0338(11) Uani 1 1 d .
H8 H 1.0165 0.7159 0.4671 0.041 Uiso 1 1 calc R
C9 C 1.2411(7) 0.7407(2) 0.3682(3) 0.0327(10) Uani 1 1 d .
H9 H 1.2554 0.6940 0.3374 0.039 Uiso 1 1 calc R
C10 C 1.2818(7) 0.8584(2) 0.4067(3) 0.0316(10) Uani 1 1 d .
H10 H 1.3290 0.9097 0.4090 0.038 Uiso 1 1 calc R
C11 C 0.4077(6) 0.8791(2) 0.7473(3) 0.0278(10) Uani 1 1 d .
H11 H 0.4232 0.9289 0.7706 0.033 Uiso 1 1 calc R
C12 C 0.2529(7) 0.8263(2) 0.7694(3) 0.0296(10) Uani 1 1 d .
H12 H 0.1410 0.8343 0.8115 0.035 Uiso 1 1 calc R
C13 C 0.4575(6) 0.7720(2) 0.6713(3) 0.0290(10) Uani 1 1 d .
H13 H 0.5187 0.7358 0.6322 0.035 Uiso 1 1 calc R
C14 C -0.3125(8) 0.5412(2) 0.5388(3) 0.0442(12) Uani 1 1 d .
H14 H -0.2249 0.5402 0.4832 0.053 Uiso 1 1 calc R
C15 C -0.3473(7) 0.4575(2) 0.5604(3) 0.0441(12) Uani 1 1 d .
H15A H -0.4221 0.4531 0.6181 0.053 Uiso 1 1 calc R
H15B H -0.2041 0.4320 0.5660 0.053 Uiso 1 1 calc R
C16 C -0.5141(8) 0.5829(2) 0.5127(3) 0.0487(13) Uani 1 1 d .
H16A H -0.4729 0.6340 0.4911 0.058 Uiso 1 1 calc R
H16B H -0.6051 0.5899 0.5660 0.058 Uiso 1 1 calc R
C17 C -0.1635(7) 0.5831(2) 0.6063(3) 0.0295(10) Uani 1 1 d .
Cd1 Cd 0.09308(4) 0.648586(15) 0.73839(2) 0.02237(11) Uani 1 1 d .
N1 N 1.3528(5) 0.80749(18) 0.3474(2) 0.0287(8) Uani 1 1 d .
N2 N 1.1332(5) 0.82763(18) 0.4636(2) 0.0248(8) Uani 1 1 d .
N3 N 0.2828(5) 0.75915(17) 0.7215(2) 0.0274(8) Uani 1 1 d .
N4 N 0.5379(5) 0.84454(17) 0.6833(2) 0.0231(7) Uani 1 1 d .
O1 O 1.3143(5) 1.06254(17) 0.6465(2) 0.0427(8) Uani 1 1 d .
O2 O 1.0590(5) 1.07380(17) 0.7502(2) 0.0388(8) Uani 1 1 d .
O3 O -0.1517(5) 0.65560(14) 0.6053(2) 0.0365(7) Uani 1 1 d .
O4 O -0.0470(4) 0.54477(16) 0.6613(2) 0.0376(7) Uani 1 1 d .

loop_
_atom_site_aniso_label
_atom_site_aniso_U_11
_atom_site_aniso_U_22
_atom_site_aniso_U_33
_atom_site_aniso_U_23
_atom_site_aniso_U_13
_atom_site_aniso_U_12
C1 0.024(2) 0.021(2) 0.023(2) 0.0008(17) 0.0014(18) -0.0022(16)
C2 0.021(2) 0.030(2) 0.025(2) 0.0035(19) 0.0042(18) -0.0050(17)
C3 0.026(2) 0.022(2) 0.024(2) 0.0017(17) 0.0028(18) -0.0013(16)
C4 0.028(2) 0.022(2) 0.029(2) -0.0032(19) 0.0038(19) -0.0041(17)
C5 0.021(2) 0.022(2) 0.029(3) 0.0038(18) 0.0013(18) -0.0007(16)
C6 0.027(2) 0.022(2) 0.025(2) -0.0027(18) 0.0026(18) 0.0020(17)
C7 0.027(2) 0.025(2) 0.031(3) 0.003(2) -0.006(2) -0.0056(18)
C8 0.038(3) 0.025(2) 0.039(3) -0.001(2) 0.016(2) -0.0088(19)
C9 0.038(3) 0.026(2) 0.035(3) -0.008(2) 0.005(2) -0.0059(19)
C10 0.034(2) 0.023(2) 0.038(3) 0.002(2) 0.010(2) -0.0043(18)
C11 0.029(2) 0.0195(19) 0.035(3) -0.0024(18) 0.007(2) 0.0007(17)
C12 0.026(2) 0.028(2) 0.035(3) -0.001(2) 0.009(2) 0.0026(18)
C13 0.030(2) 0.022(2) 0.035(3) -0.0069(19) 0.005(2) 0.0003(17)
C14 0.050(3) 0.026(2) 0.056(3) -0.001(2) -0.024(2) -0.004(2)
C15 0.050(3) 0.029(2) 0.052(3) -0.003(2) -0.019(2) -0.002(2)
C16 0.060(3) 0.027(2) 0.059(4) -0.003(2) -0.025(3) -0.006(2)
C17 0.027(2) 0.031(2) 0.030(3) -0.003(2) 0.003(2) -0.0014(19)
Cd1 0.02444(18) 0.01884(16) 0.02388(18) 0.00083(14) 0.00224(12) -0.00159(13)
N1 0.032(2) 0.0227(18) 0.031(2) -0.0048(16) 0.0089(16) -0.0027(15)
N2 0.0257(19) 0.0264(18) 0.023(2) 0.0006(15) 0.0080(15) -0.0055(14)
N3 0.0244(19) 0.0234(18) 0.035(2) -0.0016(17) 0.0078(16) -0.0025(15)
N4 0.0211(17) 0.0215(17) 0.027(2) -0.0010(15) 0.0047(15) -0.0028(14)
O1 0.0401(19) 0.0494(19) 0.039(2) -0.0102(16) 0.0103(15) -0.0233(16)
O2 0.0393(19) 0.0372(17) 0.040(2) -0.0170(15) 0.0095(15) -0.0089(14)
O3 0.0483(19) 0.0207(16) 0.0404(19) 0.0014(14) -0.0064(15) -0.0074(13)
O4 0.0385(18) 0.0292(16) 0.045(2) 0.0013(15) -0.0155(15) -0.0018(14)

loop_
_atom_type_symbol
_atom_type_description
_atom_type_scat_dispersion_real
_atom_type_scat_dispersion_imag
_atom_type_scat_source
C C 0.0033 0.0016 'International Tables Vol C Tables 4.2.6.8 and 6.1.1.4'
H H 0.0000 0.0000 'International Tables Vol C Tables 4.2.6.8 and 6.1.1.4'
N N 0.0061 0.0033 'International Tables Vol C Tables 4.2.6.8 and 6.1.1.4'
O O 0.0106 0.0060 'International Tables Vol C Tables 4.2.6.8 and 6.1.1.4'
Cd Cd -0.8075 1.2024 'International Tables Vol C Tables 4.2.6.8 and 6.1.1.4'

loop_
_geom_angle_atom_site_label_1
_geom_angle_atom_site_label_2
_geom_angle_atom_site_label_3
_geom_angle
_geom_angle_site_symmetry_1
_geom_angle_site_symmetry_3
C2 C1 C6 120.4(4) . .
C2 C1 C7 118.8(3) . .
C6 C1 C7 120.5(4) . .
C3 C2 C1 119.7(4) . .
C3 C2 H2 120.2 . .
C1 C2 H2 120.2 . .
C2 C3 C4 121.3(4) . .
C2 C3 N2 119.4(3) . .
C4 C3 N2 119.3(3) . .
C3 C4 C5 118.5(4) . .
C3 C4 H4 120.7 . .
C5 C4 H4 120.7 . .
C6 C5 C4 121.1(4) . .
C6 C5 N4 119.8(4) . .
C4 C5 N4 119.0(3) . .
C5 C6 C1 118.9(4) . .
C5 C6 H6 120.5 . .
C1 C6 H6 120.5 . .
O2 C7 O1 122.9(4) . .
O2 C7 C1 120.7(4) . .
O1 C7 C1 116.4(4) . .
O2 C7 Cd1 64.9(2) . 2_656
O1 C7 Cd1 58.4(2) . 2_656
C1 C7 Cd1 169.8(3) . 2_656
C9 C8 N2 106.4(4) . .
C9 C8 H8 126.8 . .
N2 C8 H8 126.8 . .
C8 C9 N1 110.3(4) . .
C8 C9 H9 124.9 . .
N1 C9 H9 124.9 . .
N1 C10 N2 112.0(3) . .
N1 C10 H10 124.0 . .
N2 C10 H10 124.0 . .
C12 C11 N4 105.9(3) . .
C12 C11 H11 127.0 . .
N4 C11 H11 127.0 . .
C11 C12 N3 110.6(3) . .
C11 C12 H12 124.7 . .
N3 C12 H12 124.7 . .
N3 C13 N4 111.8(3) . .
N3 C13 H13 124.1 . .
N4 C13 H13 124.1 . .
C16 C14 C15 114.6(4) . .
C16 C14 C17 114.9(4) . .
C15 C14 C17 113.9(4) . .
C16 C14 H14 103.9 . .
C15 C14 H14 103.9 . .
C17 C14 H14 103.9 . .
C14 C15 C16 111.6(4) . 3_466
C14 C15 H15A 109.3 . .
C16 C15 H15A 109.3 3_466 .
C14 C15 H15B 109.3 . .
C16 C15 H15B 109.3 3_466 .
H15A C15 H15B 108.0 . .
C14 C16 C15 114.0(4) . 3_466
C14 C16 H16A 108.7 . .
C15 C16 H16A 108.7 3_466 .
C14 C16 H16B 108.7 . .
C15 C16 H16B 108.7 3_466 .
H16A C16 H16B 107.6 . .
O3 C17 O4 120.1(4) . .
O3 C17 C14 120.1(4) . .
O4 C17 C14 119.7(4) . .
N3 Cd1 O4 143.19(12) . .
N3 Cd1 N1 96.98(11) . 4_476
O4 Cd1 N1 112.11(11) . 4_476
N3 Cd1 O1 120.58(12) . 2_646
O4 Cd1 O1 86.95(11) . 2_646
N1 Cd1 O1 81.17(11) 4_476 2_646
N3 Cd1 O3 99.86(11) . .
O4 Cd1 O3 54.67(9) . .
N1 Cd1 O3 99.70(11) 4_476 .
O1 Cd1 O3 139.28(10) 2_646 .
N3 Cd1 O2 91.21(10) . 2_646
O4 Cd1 O2 86.05(10) . 2_646
N1 Cd1 O2 131.58(11) 4_476 2_646
O1 Cd1 O2 54.34(9) 2_646 2_646
O3 Cd1 O2 125.78(10) . 2_646
N3 Cd1 C7 108.66(12) . 2_646
O4 Cd1 C7 84.23(11) . 2_646
N1 Cd1 C7 107.61(12) 4_476 2_646
O1 Cd1 C7 27.55(11) 2_646 2_646
O3 Cd1 C7 137.14(10) . 2_646
O2 Cd1 C7 26.91(10) 2_646 2_646
C10 N1 C9 104.5(3) . .
C10 N1 Cd1 117.1(3) . 4_775
C9 N1 Cd1 138.2(3) . 4_775
C10 N2 C8 106.9(3) . .
C10 N2 C3 125.6(3) . .
C8 N2 C3 127.5(3) . .
C13 N3 C12 105.0(3) . .
C13 N3 Cd1 128.3(3) . .
C12 N3 Cd1 126.4(3) . .
C13 N4 C11 106.7(3) . .
C13 N4 C5 127.0(3) . .
C11 N4 C5 126.1(3) . .
C7 O1 Cd1 94.0(2) . 2_656
C7 O2 Cd1 88.2(2) . 2_656
C17 O3 Cd1 88.5(3) . .
C17 O4 Cd1 96.3(2) . .

loop_
_geom_bond_atom_site_label_1
_geom_bond_atom_site_label_2
_geom_bond_distance
_geom_bond_site_symmetry_2
C1 C2 1.379(5) .
C1 C6 1.390(5) .
C1 C7 1.511(5) .
C2 C3 1.371(5) .
C2 H2 0.9300 .
C3 C4 1.377(5) .
C3 N2 1.440(5) .
C4 C5 1.389(5) .
C4 H4 0.9300 .
C5 C6 1.378(5) .
C5 N4 1.435(5) .
C6 H6 0.9300 .
C7 O2 1.230(5) .
C7 O1 1.259(4) .
C7 Cd1 2.716(4) 2_656
C8 C9 1.345(5) .
C8 N2 1.355(5) .
C8 H8 0.9300 .
C9 N1 1.371(5) .
C9 H9 0.9300 .
C10 N1 1.314(5) .
C10 N2 1.341(5) .
C10 H10 0.9300 .
C11 C12 1.345(5) .
C11 N4 1.368(5) .
C11 H11 0.9300 .
C12 N3 1.371(5) .
C12 H12 0.9300 .
C13 N3 1.309(5) .
C13 N4 1.352(4) .
C13 H13 0.9300 .
C14 C16 1.458(6) .
C14 C15 1.494(5) .
C14 C17 1.515(6) .
C14 H14 0.9800 .
C15 C16 1.525(6) 3_466
C15 H15A 0.9700 .
C15 H15B 0.9700 .
C16 C15 1.525(6) 3_466
C16 H16A 0.9700 .
C16 H16B 0.9700 .
C17 O3 1.254(4) .
C17 O4 1.255(5) .
Cd1 N3 2.238(3) .
Cd1 O4 2.279(3) .
Cd1 N1 2.301(3) 4_476
Cd1 O1 2.320(3) 2_646
Cd1 O3 2.445(3) .
Cd1 O2 2.462(3) 2_646
Cd1 C7 2.716(4) 2_646
N1 Cd1 2.301(3) 4_775
O1 Cd1 2.320(3) 2_656
O2 Cd1 2.462(3) 2_656

loop_
_geom_torsion_atom_site_label_1
_geom_torsion_atom_site_label_2
_geom_torsion_atom_site_label_3
_geom_torsion_atom_site_label_4
_geom_torsion
_geom_torsion_site_symmetry_1
_geom_torsion_site_symmetry_4
C6 C1 C2 C3 0.4(6) . .
C7 C1 C2 C3 174.8(4) . .
C1 C2 C3 C4 -0.1(6) . .
C1 C2 C3 N2 -179.3(3) . .
C2 C3 C4 C5 -1.3(6) . .
N2 C3 C4 C5 177.9(4) . .
C3 C4 C5 C6 2.5(6) . .
C3 C4 C5 N4 -175.9(3) . .
C4 C5 C6 C1 -2.2(6) . .
N4 C5 C6 C1 176.1(3) . .
C2 C1 C6 C5 0.7(6) . .
C7 C1 C6 C5 -173.6(4) . .
C2 C1 C7 O2 -173.8(4) . .
C6 C1 C7 O2 0.6(6) . .
C2 C1 C7 O1 3.9(5) . .
C6 C1 C7 O1 178.3(4) . .
C2 C1 C7 Cd1 -53.0(18) . 2_656
C6 C1 C7 Cd1 121.4(16) . 2_656
N2 C8 C9 N1 0.8(5) . .
N4 C11 C12 N3 0.4(5) . .
C16 C14 C15 C16 48.5(7) . 3_466
C17 C14 C15 C16 -176.3(4) . 3_466
C15 C14 C16 C15 -49.7(7) . 3_466
C17 C14 C16 C15 175.6(4) . 3_466
C16 C14 C17 O3 -32.6(6) . .
C15 C14 C17 O3 -167.6(4) . .
C16 C14 C17 O4 149.5(4) . .
C15 C14 C17 O4 14.5(6) . .
N2 C10 N1 C9 0.2(5) . .
N2 C10 N1 Cd1 176.4(3) . 4_775
C8 C9 N1 C10 -0.6(5) . .
C8 C9 N1 Cd1 -175.5(3) . 4_775
N1 C10 N2 C8 0.3(5) . .
N1 C10 N2 C3 179.8(4) . .
C9 C8 N2 C10 -0.6(5) . .
C9 C8 N2 C3 179.9(4) . .
C2 C3 N2 C10 -21.0(6) . .
C4 C3 N2 C10 159.8(4) . .
C2 C3 N2 C8 158.4(4) . .
C4 C3 N2 C8 -20.8(6) . .
N4 C13 N3 C12 -1.3(5) . .
N4 C13 N3 Cd1 -175.3(3) . .
C11 C12 N3 C13 0.6(5) . .
C11 C12 N3 Cd1 174.7(3) . .
O4 Cd1 N3 C13 -41.7(4) . .
N1 Cd1 N3 C13 175.5(4) 4_476 .
O1 Cd1 N3 C13 91.6(4) 2_646 .
O3 Cd1 N3 C13 -83.4(4) . .
O2 Cd1 N3 C13 43.3(4) 2_646 .
C7 Cd1 N3 C13 64.2(4) 2_646 .
O4 Cd1 N3 C12 145.5(3) . .
N1 Cd1 N3 C12 2.7(3) 4_476 .
O1 Cd1 N3 C12 -81.1(3) 2_646 .
O3 Cd1 N3 C12 103.9(3) . .
O2 Cd1 N3 C12 -129.4(3) 2_646 .
C7 Cd1 N3 C12 -108.6(3) 2_646 .
N3 C13 N4 C11 1.6(5) . .
N3 C13 N4 C5 176.9(4) . .
C12 C11 N4 C13 -1.1(4) . .
C12 C11 N4 C5 -176.5(4) . .
C6 C5 N4 C13 -164.9(4) . .
C4 C5 N4 C13 13.5(6) . .
C6 C5 N4 C11 9.6(6) . .
C4 C5 N4 C11 -172.0(4) . .
O2 C7 O1 Cd1 7.7(4) . 2_656
C1 C7 O1 Cd1 -170.0(3) . 2_656
O1 C7 O2 Cd1 -7.2(4) . 2_656
C1 C7 O2 Cd1 170.3(3) . 2_656
O4 C17 O3 Cd1 -5.6(4) . .
C14 C17 O3 Cd1 176.5(4) . .
N3 Cd1 O3 C17 154.0(2) . .
O4 Cd1 O3 C17 3.2(2) . .
N1 Cd1 O3 C17 -107.1(2) 4_476 .
O1 Cd1 O3 C17 -19.4(3) 2_646 .
O2 Cd1 O3 C17 55.3(3) 2_646 .
C7 Cd1 O3 C17 22.4(3) 2_646 .
O3 C17 O4 Cd1 6.0(4) . .
C14 C17 O4 Cd1 -176.1(3) . .
N3 Cd1 O4 C17 -56.6(3) . .
N1 Cd1 O4 C17 83.0(3) 4_476 .
O1 Cd1 O4 C17 162.2(3) 2_646 .
O3 Cd1 O4 C17 -3.3(2) . .
O2 Cd1 O4 C17 -143.4(3) 2_646 .
C7 Cd1 O4 C17 -170.3(3) 2_646 .
